data_7233211
loop_
_publ_author_name
'Arkhipov, Sergey G.'
'Sherin, Peter S.'
'Kiryutin, Alexey S.'
'Lazarenko, Vladimir A.'
'Tantardini, Christian'

_publ_section_title
;
 The role of S-bond in tenoxicam keto--enolic tautomerization
;
_journal_issue 36
_journal_name_full CrystEngComm
_journal_page_first 5392
_journal_paper_doi 10.1039/C9CE00874H
_journal_volume 21
_journal_year 2019
_chemical_formula_moiety 'C13 H11 N3 O4 S2, C3 H7 N O'
_chemical_formula_sum 'C16 H18 N4 O5 S2'
_chemical_formula_weight 410.46
_chemical_name_common 'tenoxicam dimethylformamide solvate'
_space_group_crystal_system triclinic
_space_group_IT_number 2
_space_group_name_Hall '-P 1'
_space_group_name_H-M_alt 'P -1'
_symmetry_space_group_name_Hall '-P 1'
_symmetry_space_group_name_H-M 'P -1'
_atom_sites_solution_hydrogens geom
_atom_sites_solution_primary dual
_audit_creation_date 2019-01-15
_audit_creation_method
;
Olex2 1.2
(compiled 2018.05.18 svn.r3508 for OlexSys, GUI svn.r5497)
;
_audit_update_record
;
2019-07-05 deposited with the CCDC.    2019-07-12 downloaded from the CCDC.
;
_cell_angle_alpha 74.530(4)
_cell_angle_beta 77.500(4)
_cell_angle_gamma 85.545(3)
_cell_formula_units_Z 2
_cell_length_a 9.1060(4)
_cell_length_b 9.4381(4)
_cell_length_c 11.6586(6)
_cell_measurement_reflns_used 3939
_cell_measurement_temperature 293(2)
_cell_measurement_theta_max 27.1190
_cell_measurement_theta_min 1.8380
_cell_volume 942.58(8)
_computing_cell_refinement 'CrysAlisPro 1.171.39.46 (Rigaku OD, 2018)'
_computing_data_collection 'CrysAlisPro 1.171.39.46 (Rigaku OD, 2018)'
_computing_data_reduction 'CrysAlisPro 1.171.39.46 (Rigaku OD, 2018)'
_computing_molecular_graphics 'Olex2 (Dolomanov et al., 2009)'
_computing_publication_material 'Olex2 (Dolomanov et al., 2009)'
_computing_structure_refinement 'ShelXL (Sheldrick, 2015)'
_computing_structure_solution 'ShelXT (Sheldrick, 2015)'
_diffrn_ambient_temperature 293(2)
_diffrn_detector 'CCD plate'
_diffrn_detector_area_resol_mean 10.3457
_diffrn_detector_type Ruby
_diffrn_measured_fraction_theta_full 1.000
_diffrn_measured_fraction_theta_max 1.000
_diffrn_measurement_details
;
List of Runs (angles in degrees, time in seconds):

  # Type    Start    End  Width  t~exp~   \w     \q     \k     \f   Frames
#--------------------------------------------------------------------------
  1  \w    -40.00  22.00   1.00   50.00    --  -23.36 -57.00  30.00   62
  2  \w    -43.00  68.00   1.00   50.00    --  -23.36  37.00-120.00  111
  3  \w    -31.00  28.00   1.00   50.00    --   22.89  96.00 -51.00   59
  4  \w     73.00 112.00   1.00   50.00    --   22.89-178.00 -90.00   39
  5  \w    -44.00  76.00   1.00   50.00    --  -23.36  77.00  60.00  120
  6  \w    -80.00  29.00   1.00   50.00    --  -23.36 -37.00 120.00  109
  7  \w    -77.00  29.00   1.00   50.00    --  -23.36  96.00 -51.00  106
  8  \w   -122.00 -84.00   1.00   50.00    --  -23.36 -37.00 120.00   38
  9  \w   -127.00   5.00   1.00   50.00    --  -23.36 -57.00 -30.00  132
;
_diffrn_measurement_device 'four-circle diffractometer'
_diffrn_measurement_device_type 'Xcalibur, Ruby, Gemini ultra'
_diffrn_measurement_method '\w scans'
_diffrn_orient_matrix_type 'CrysAlisPro convention (1999,Acta A55,543-557)'
_diffrn_orient_matrix_UB_11 0.0534944000
_diffrn_orient_matrix_UB_12 -0.0562865000
_diffrn_orient_matrix_UB_13 0.0167089000
_diffrn_orient_matrix_UB_21 -0.0111266000
_diffrn_orient_matrix_UB_22 0.0139338000
_diffrn_orient_matrix_UB_23 0.0581610000
_diffrn_orient_matrix_UB_31 -0.0581645000
_diffrn_orient_matrix_UB_32 -0.0521634000
_diffrn_orient_matrix_UB_33 0.0222609000
_diffrn_radiation_monochromator graphite
_diffrn_radiation_probe x-ray
_diffrn_radiation_type MoK\a
_diffrn_radiation_wavelength 0.71073
_diffrn_reflns_av_R_equivalents 0.0342
_diffrn_reflns_av_unetI/netI 0.0341
_diffrn_reflns_Laue_measured_fraction_full 1.000
_diffrn_reflns_Laue_measured_fraction_max 1.000
_diffrn_reflns_limit_h_max 11
_diffrn_reflns_limit_h_min -11
_diffrn_reflns_limit_k_max 11
_diffrn_reflns_limit_k_min -11
_diffrn_reflns_limit_l_max 14
_diffrn_reflns_limit_l_min -14
_diffrn_reflns_number 11967
_diffrn_reflns_point_group_measured_fraction_full 1.000
_diffrn_reflns_point_group_measured_fraction_max 1.000
_diffrn_reflns_theta_full 25.242
_diffrn_reflns_theta_max 26.369
_diffrn_reflns_theta_min 1.851
_diffrn_source 'fine-focus sealed X-ray tube'
_diffrn_source_type 'Enhance (Mo) X-ray Source'
_exptl_absorpt_coefficient_mu 0.318
_exptl_absorpt_correction_T_max 1.00000
_exptl_absorpt_correction_T_min 0.82742
_exptl_absorpt_correction_type multi-scan
_exptl_absorpt_process_details
;
CrysAlisPro 1.171.39.46 (Rigaku Oxford Diffraction, 2018)
Empirical absorption correction using spherical harmonics,
 implemented in SCALE3 ABSPACK scaling algorithm.
;
_exptl_crystal_colour 'clear light yellow'
_exptl_crystal_colour_lustre clear
_exptl_crystal_colour_modifier light
_exptl_crystal_colour_primary yellow
_exptl_crystal_density_diffrn 1.446
_exptl_crystal_description block
_exptl_crystal_F_000 428
_exptl_crystal_recrystallization_method 'Re-crystallisation from solvent: DMFA'
_exptl_crystal_size_max 0.45
_exptl_crystal_size_mid 0.24
_exptl_crystal_size_min 0.144
_refine_diff_density_max 0.253
_refine_diff_density_min -0.305
_refine_diff_density_rms 0.042
_refine_ls_extinction_method none
_refine_ls_goodness_of_fit_ref 1.040
_refine_ls_hydrogen_treatment constr
_refine_ls_matrix_type full
_refine_ls_number_parameters 257
_refine_ls_number_reflns 3857
_refine_ls_number_restraints 0
_refine_ls_restrained_S_all 1.040
_refine_ls_R_factor_all 0.0585
_refine_ls_R_factor_gt 0.0427
_refine_ls_shift/su_max 0.000
_refine_ls_shift/su_mean 0.000
_refine_ls_structure_factor_coef Fsqd
_refine_ls_weighting_details 'w=1/[\s^2^(Fo^2^)+(0.0586P)^2^+0.1452P] where P=(Fo^2^+2Fc^2^)/3'
_refine_ls_weighting_scheme calc
_refine_ls_wR_factor_gt 0.1110
_refine_ls_wR_factor_ref 0.1227
_reflns_Friedel_coverage 0.000
_reflns_number_gt 2958
_reflns_number_total 3857
_reflns_threshold_expression 'I > 2\s(I)'
_cod_data_source_file c9ce00874h2.cif
_cod_data_source_block tnx_dmfa
_cod_depositor_comments 'Adding full bibliography for 7233208--7233213.cif.'
_cod_original_cell_volume 942.56(8)
_cod_database_code 7233211
_shelx_shelxl_version_number 2017/1
_chemical_oxdiff_formula 'C11 H10 N O'
_shelx_space_group_comment
;
The symmetry employed for this shelxl refinement is uniquely defined
by the following loop, which should always be used as a source of
symmetry information in preference to the above space-group names.
They are only intended as comments.
;
_shelx_estimated_absorpt_t_max 0.956
_shelx_estimated_absorpt_t_min 0.870
_olex2_refinement_description
;
1. Fixed Uiso
 At 1.2 times of:
  All C(H) groups, All C(H,H) groups, All N(H) groups
 At 1.5 times of:
  All C(H,H,H) groups
2. Others
 Sof(H16A)=Sof(O5A)=1-FVAR(1)
 Sof(H16)=Sof(O5B)=FVAR(1)
3.a Aromatic/amide H refined with riding coordinates:
 N2(H2), N1(H1), C4(H4), C3(H3), C11(H11), C1(H1A), C2(H2A), C12(H12),
 C16(H16), C16(H16A)
3.b Idealised Me refined as rotating group:
 C13(H13A,H13B,H13C), C15(H15A,H15B,H15C), C14(H14A,H14B,H14C)
;
_olex2_submission_special_instructions 'No special instructions were received'
_oxdiff_exptl_absorpt_empirical_details
;
Empirical correction (ABSPACK) includes:
- Absorption correction using spherical harmonics
- Frame scaling
;
_oxdiff_exptl_absorpt_empirical_full_max 1.184
_oxdiff_exptl_absorpt_empirical_full_min 0.814

loop_
_space_group_symop_operation_xyz
'x, y, z'
'-x, -y, -z'

loop_
_atom_site_label
_atom_site_type_symbol
_atom_site_fract_x
_atom_site_fract_y
_atom_site_fract_z
_atom_site_U_iso_or_equiv
_atom_site_adp_type
_atom_site_occupancy
_atom_site_site_symmetry_order
_atom_site_calc_flag
_atom_site_refinement_flags_posn
_atom_site_refinement_flags_occupancy
_atom_site_disorder_assembly
_atom_site_disorder_group
S1 S 0.35865(6) 0.92496(6) 0.18845(4) 0.04924(17) Uani 1 1 d . . . .
S2 S 0.69544(7) 1.00371(7) 0.35625(5) 0.0622(2) Uani 1 1 d . . . .
O3 O 0.41329(17) 0.80319(17) 0.13895(13) 0.0581(4) Uani 1 1 d . . . .
O1 O 0.11404(17) 0.61233(16) 0.47383(13) 0.0601(4) Uani 1 1 d . . . .
O2 O 0.53585(17) 0.72437(17) 0.50832(13) 0.0583(4) Uani 1 1 d . . . .
O4 O 0.27804(18) 1.04101(18) 0.11992(14) 0.0672(5) Uani 1 1 d . . . .
N3 N 0.25239(18) 0.86108(18) 0.32157(14) 0.0456(4) Uani 1 1 d . . . .
N2 N 0.30084(19) 0.55867(19) 0.58290(15) 0.0523(4) Uani 1 1 d . . . .
H2 H 0.389447 0.581561 0.585481 0.063 Uiso 1 1 calc R . . .
N1 N 0.1038(2) 0.39472(19) 0.66938(15) 0.0524(4) Uani 1 1 d . . . .
H1 H 0.063598 0.434906 0.607865 0.063 Uiso 1 1 calc R . . .
C5 C 0.2360(2) 0.4440(2) 0.67318(18) 0.0479(5) Uani 1 1 d . . . .
C9 C 0.5423(2) 0.9260(2) 0.33681(18) 0.0481(5) Uani 1 1 d . . . .
C7 C 0.3270(2) 0.7633(2) 0.41123(17) 0.0451(5) Uani 1 1 d . . . .
C6 C 0.2389(2) 0.6424(2) 0.48718(18) 0.0478(5) Uani 1 1 d . . . .
C8 C 0.4672(2) 0.7973(2) 0.42670(17) 0.0468(5) Uani 1 1 d . . . .
C10 C 0.5073(2) 0.9950(2) 0.22682(18) 0.0484(5) Uani 1 1 d . . . .
N4 N 0.7999(3) 0.5891(2) 0.8162(3) 0.0779(6) Uani 1 1 d . . . .
C4 C 0.3025(3) 0.3762(2) 0.7712(2) 0.0570(6) Uani 1 1 d . . . .
H4 H 0.395329 0.406757 0.775525 0.068 Uiso 1 1 calc R . . .
C3 C 0.2303(3) 0.2643(3) 0.8610(2) 0.0636(6) Uani 1 1 d . . . .
H3 H 0.274589 0.218331 0.926539 0.076 Uiso 1 1 calc R . . .
C11 C 0.6035(3) 1.1119(3) 0.1577(2) 0.0603(6) Uani 1 1 d . . . .
H11 H 0.595284 1.169419 0.080913 0.072 Uiso 1 1 calc R . . .
C1 C 0.0306(3) 0.2845(2) 0.7579(2) 0.0603(6) Uani 1 1 d . . . .
H1A H -0.061518 0.254025 0.751852 0.072 Uiso 1 1 calc R . . .
C2 C 0.0918(3) 0.2187(3) 0.8553(2) 0.0661(7) Uani 1 1 d . . . .
H2A H 0.041570 0.144090 0.917481 0.079 Uiso 1 1 calc R . . .
C13 C 0.1400(3) 0.9623(3) 0.3699(2) 0.0651(6) Uani 1 1 d . . . .
H13A H 0.189360 1.029916 0.396928 0.098 Uiso 1 1 calc GR . . .
H13B H 0.068623 0.907079 0.437124 0.098 Uiso 1 1 calc GR . . .
H13C H 0.088571 1.015897 0.307363 0.098 Uiso 1 1 calc GR . . .
C12 C 0.7093(3) 1.1285(3) 0.2188(2) 0.0683(7) Uani 1 1 d . . . .
H12 H 0.781847 1.200549 0.188695 0.082 Uiso 1 1 calc R . . .
C15 C 0.7273(6) 0.6178(5) 0.7171(4) 0.1445(18) Uani 1 1 d . . . .
H15A H 0.692175 0.527382 0.710813 0.217 Uiso 1 1 calc GR . . .
H15B H 0.796887 0.661379 0.643646 0.217 Uiso 1 1 calc GR . . .
H15C H 0.643472 0.684125 0.729233 0.217 Uiso 1 1 calc GR . . .
C14 C 0.7195(6) 0.5060(5) 0.9315(4) 0.158(2) Uani 1 1 d . . . .
H14A H 0.640362 0.566307 0.964158 0.237 Uiso 1 1 calc GR . . .
H14B H 0.787242 0.474488 0.986448 0.237 Uiso 1 1 calc GR . . .
H14C H 0.676943 0.421512 0.920871 0.237 Uiso 1 1 calc GR . . .
C16 C 0.9315(5) 0.6388(5) 0.8105(8) 0.158(3) Uani 1 1 d . . . .
H16 H 0.962864 0.703204 0.734550 0.190 Uiso 0.346(18) 1 calc R P A 1
H16A H 0.945401 0.610516 0.890243 0.190 Uiso 0.654(18) 1 calc R P A 2
O5B O 1.0177(9) 0.6309(9) 0.8642(13) 0.090(4) Uani 0.346(18) 1 d . P A 1
O5A O 1.0235(6) 0.6914(10) 0.7639(14) 0.146(5) Uani 0.654(18) 1 d . P A 2

loop_
_atom_site_aniso_label
_atom_site_aniso_U_11
_atom_site_aniso_U_22
_atom_site_aniso_U_33
_atom_site_aniso_U_23
_atom_site_aniso_U_13
_atom_site_aniso_U_12
S1 0.0525(3) 0.0531(3) 0.0394(3) 0.0025(2) -0.0194(2) -0.0070(2)
S2 0.0587(4) 0.0775(4) 0.0573(4) -0.0191(3) -0.0204(3) -0.0122(3)
O3 0.0632(10) 0.0695(10) 0.0469(9) -0.0176(7) -0.0175(7) -0.0061(7)
O1 0.0590(10) 0.0614(10) 0.0531(9) 0.0114(7) -0.0257(7) -0.0122(7)
O2 0.0552(9) 0.0696(10) 0.0470(8) 0.0011(7) -0.0244(7) 0.0005(7)
O4 0.0684(10) 0.0653(10) 0.0567(10) 0.0182(8) -0.0295(8) -0.0066(8)
N3 0.0436(9) 0.0477(10) 0.0403(9) 0.0034(7) -0.0163(7) 0.0006(7)
N2 0.0495(10) 0.0562(11) 0.0439(10) 0.0065(8) -0.0184(8) -0.0004(8)
N1 0.0608(11) 0.0504(10) 0.0418(10) 0.0029(8) -0.0200(8) -0.0003(8)
C5 0.0514(12) 0.0461(11) 0.0417(11) -0.0016(9) -0.0138(9) 0.0043(9)
C9 0.0469(11) 0.0539(12) 0.0448(11) -0.0119(9) -0.0123(9) -0.0025(9)
C7 0.0474(11) 0.0470(11) 0.0372(10) -0.0004(8) -0.0152(8) 0.0027(8)
C6 0.0506(12) 0.0501(12) 0.0397(11) -0.0020(9) -0.0163(9) 0.0042(9)
C8 0.0511(12) 0.0514(12) 0.0367(10) -0.0068(9) -0.0138(9) 0.0046(9)
C10 0.0516(12) 0.0500(12) 0.0428(11) -0.0056(9) -0.0141(9) -0.0061(9)
N4 0.0625(13) 0.0702(14) 0.1090(19) -0.0320(13) -0.0211(13) -0.0070(11)
C4 0.0590(13) 0.0598(14) 0.0479(12) -0.0002(10) -0.0210(10) 0.0051(10)
C3 0.0790(17) 0.0607(14) 0.0450(12) 0.0046(10) -0.0249(11) 0.0065(12)
C11 0.0659(15) 0.0564(14) 0.0554(14) -0.0033(10) -0.0145(11) -0.0151(11)
C1 0.0696(15) 0.0522(13) 0.0521(13) 0.0034(10) -0.0158(11) -0.0089(11)
C2 0.0798(17) 0.0560(14) 0.0511(14) 0.0088(11) -0.0149(12) -0.0069(12)
C13 0.0633(14) 0.0614(14) 0.0631(15) -0.0043(11) -0.0167(11) 0.0132(11)
C12 0.0695(16) 0.0673(16) 0.0681(16) -0.0121(12) -0.0137(12) -0.0217(12)
C15 0.187(4) 0.142(4) 0.142(4) -0.071(3) -0.095(3) 0.065(3)
C14 0.213(5) 0.147(4) 0.111(3) -0.037(3) 0.000(3) -0.063(4)
C16 0.073(3) 0.089(3) 0.330(8) -0.107(4) -0.013(5) 0.000(3)
O5B 0.060(5) 0.090(5) 0.116(9) -0.004(5) -0.031(4) -0.024(3)
O5A 0.076(3) 0.127(6) 0.262(14) -0.099(8) -0.026(4) -0.012(3)

loop_
_atom_type_symbol
_atom_type_description
_atom_type_scat_dispersion_real
_atom_type_scat_dispersion_imag
_atom_type_scat_source
C C 0.0033 0.0016 'International Tables Vol C Tables 4.2.6.8 and 6.1.1.4'
H H 0.0000 0.0000 'International Tables Vol C Tables 4.2.6.8 and 6.1.1.4'
N N 0.0061 0.0033 'International Tables Vol C Tables 4.2.6.8 and 6.1.1.4'
O O 0.0106 0.0060 'International Tables Vol C Tables 4.2.6.8 and 6.1.1.4'
S S 0.1246 0.1234 'International Tables Vol C Tables 4.2.6.8 and 6.1.1.4'

loop_
_geom_angle_atom_site_label_1
_geom_angle_atom_site_label_2
_geom_angle_atom_site_label_3
_geom_angle
O3 S1 N3 107.93(9)
O3 S1 C10 108.75(10)
O4 S1 O3 118.48(10)
O4 S1 N3 108.44(10)
O4 S1 C10 110.37(10)
N3 S1 C10 101.49(9)
C12 S2 C9 91.78(11)
C7 N3 S1 115.56(13)
C7 N3 C13 114.51(16)
C13 N3 S1 117.59(14)
C5 N2 H2 116.6
C5 N2 C6 126.73(18)
C6 N2 H2 116.6
C5 N1 H1 118.5
C5 N1 C1 122.97(19)
C1 N1 H1 118.5
N2 C5 C4 121.9(2)
N1 C5 N2 119.80(18)
N1 C5 C4 118.32(19)
C8 C9 S2 122.70(15)
C10 C9 S2 110.54(15)
C10 C9 C8 126.70(19)
C6 C7 N3 114.14(17)
C8 C7 N3 121.01(17)
C8 C7 C6 124.55(18)
O1 C6 N2 120.63(18)
O1 C6 C7 124.64(18)
N2 C6 C7 114.72(18)
O2 C8 C9 118.14(18)
O2 C8 C7 125.48(19)
C7 C8 C9 116.34(17)
C9 C10 S1 116.93(15)
C9 C10 C11 113.94(19)
C11 C10 S1 129.09(17)
C15 N4 C14 117.3(4)
C16 N4 C15 124.0(5)
C16 N4 C14 118.6(5)
C5 C4 H4 120.3
C3 C4 C5 119.4(2)
C3 C4 H4 120.3
C4 C3 H3 119.7
C4 C3 C2 120.6(2)
C2 C3 H3 119.7
C10 C11 H11 124.7
C12 C11 C10 110.7(2)
C12 C11 H11 124.7
N1 C1 H1A 120.1
C2 C1 N1 119.7(2)
C2 C1 H1A 120.1
C3 C2 H2A 120.5
C1 C2 C3 118.9(2)
C1 C2 H2A 120.5
N3 C13 H13A 109.5
N3 C13 H13B 109.5
N3 C13 H13C 109.5
H13A C13 H13B 109.5
H13A C13 H13C 109.5
H13B C13 H13C 109.5
S2 C12 H12 123.5
C11 C12 S2 113.05(18)
C11 C12 H12 123.5
N4 C15 H15A 109.5
N4 C15 H15B 109.5
N4 C15 H15C 109.5
H15A C15 H15B 109.5
H15A C15 H15C 109.5
H15B C15 H15C 109.5
N4 C14 H14A 109.5
N4 C14 H14B 109.5
N4 C14 H14C 109.5
H14A C14 H14B 109.5
H14A C14 H14C 109.5
H14B C14 H14C 109.5
N4 C16 H16 109.2
N4 C16 H16A 104.5
O5B C16 N4 141.7(11)
O5B C16 H16 109.2
O5A C16 N4 151.0(13)
O5A C16 H16A 104.5

loop_
_geom_bond_atom_site_label_1
_geom_bond_atom_site_label_2
_geom_bond_distance
S1 O3 1.4291(16)
S1 O4 1.4279(15)
S1 N3 1.6278(17)
S1 C10 1.740(2)
S2 C9 1.708(2)
S2 C12 1.703(3)
O1 C6 1.244(2)
O2 C8 1.269(2)
N3 C7 1.450(2)
N3 C13 1.471(3)
N2 H2 0.8600
N2 C5 1.360(3)
N2 C6 1.386(2)
N1 H1 0.8600
N1 C5 1.337(3)
N1 C1 1.353(3)
C5 C4 1.389(3)
C9 C8 1.477(3)
C9 C10 1.367(3)
C7 C6 1.423(3)
C7 C8 1.400(3)
C10 C11 1.416(3)
N4 C15 1.407(4)
N4 C14 1.434(5)
N4 C16 1.303(5)
C4 H4 0.9300
C4 C3 1.365(3)
C3 H3 0.9300
C3 C2 1.384(3)
C11 H11 0.9300
C11 C12 1.356(3)
C1 H1A 0.9300
C1 C2 1.352(3)
C2 H2A 0.9300
C13 H13A 0.9600
C13 H13B 0.9600
C13 H13C 0.9600
C12 H12 0.9300
C15 H15A 0.9600
C15 H15B 0.9600
C15 H15C 0.9600
C14 H14A 0.9600
C14 H14B 0.9600
C14 H14C 0.9600
C16 H16 0.9300
C16 H16A 0.9300
C16 O5B 1.092(11)
C16 O5A 0.983(10)

loop_
_geom_hbond_atom_site_label_D
_geom_hbond_atom_site_label_H
_geom_hbond_atom_site_label_A
_geom_hbond_distance_DH
_geom_hbond_distance_HA
_geom_hbond_distance_DA
_geom_hbond_angle_DHA
_geom_hbond_site_symmetry_A
_geom_hbond_publ_flag
N2 H2 O2 0.86 1.88 2.602(2) 141.2 . yes
N1 H1 O1 0.86 2.17 2.871(2) 137.9 2_566 yes
N1 H1 O1 0.86 1.97 2.620(2) 131.8 . yes

loop_
_geom_torsion_atom_site_label_1
_geom_torsion_atom_site_label_2
_geom_torsion_atom_site_label_3
_geom_torsion_atom_site_label_4
_geom_torsion
S1 N3 C7 C6 -141.06(16)
S1 N3 C7 C8 45.1(2)
S1 C10 C11 C12 -177.67(19)
S2 C9 C8 O2 -14.5(3)
S2 C9 C8 C7 167.80(15)
S2 C9 C10 S1 177.26(11)
S2 C9 C10 C11 -0.4(3)
O3 S1 N3 C7 62.41(16)
O3 S1 N3 C13 -157.35(16)
O3 S1 C10 C9 -82.94(19)
O3 S1 C10 C11 94.3(2)
O4 S1 N3 C7 -168.08(14)
O4 S1 N3 C13 -27.83(19)
O4 S1 C10 C9 145.51(17)
O4 S1 C10 C11 -37.2(3)
N3 S1 C10 C9 30.68(19)
N3 S1 C10 C11 -152.1(2)
N3 C7 C6 O1 6.1(3)
N3 C7 C6 N2 -172.22(17)
N3 C7 C8 O2 174.60(19)
N3 C7 C8 C9 -7.9(3)
N2 C5 C4 C3 178.1(2)
N1 C5 C4 C3 -1.3(3)
N1 C1 C2 C3 -1.2(4)
C5 N2 C6 O1 -3.2(3)
C5 N2 C6 C7 175.2(2)
C5 N1 C1 C2 -0.4(4)
C5 C4 C3 C2 -0.3(4)
C9 S2 C12 C11 -1.0(2)
C9 C10 C11 C12 -0.4(3)
C6 N2 C5 N1 5.5(3)
C6 N2 C5 C4 -173.9(2)
C6 C7 C8 O2 1.4(3)
C6 C7 C8 C9 178.93(19)
C8 C9 C10 S1 0.3(3)
C8 C9 C10 C11 -177.4(2)
C8 C7 C6 O1 179.7(2)
C8 C7 C6 N2 1.4(3)
C10 S1 N3 C7 -51.83(16)
C10 S1 N3 C13 88.42(17)
C10 C9 C8 O2 162.2(2)
C10 C9 C8 C7 -15.6(3)
C10 C11 C12 S2 1.0(3)
C4 C3 C2 C1 1.5(4)
C1 N1 C5 N2 -177.8(2)
C1 N1 C5 C4 1.7(3)
C13 N3 C7 C6 77.5(2)
C13 N3 C7 C8 -96.4(2)
C12 S2 C9 C8 177.92(19)
C12 S2 C9 C10 0.79(18)
C15 N4 C16 O5B -173.7(9)
C15 N4 C16 O5A -5.6(12)
C14 N4 C16 O5B 9.6(11)
C14 N4 C16 O5A 177.7(10)
